data_7061556
loop_
_publ_author_name
'Chen, Bao-Li'
'Sun, Yan-Mei'
'Xiang, Hua'
'Lin, Mu-Xiong'
'Li, Jian-Han'
'Huang, Yong-Liang'

_publ_section_title
;
 A thermostable terbium(iii) complex with high fluorescence quantum yields
;
_journal_issue 23
_journal_name_full 'New Journal of Chemistry'
_journal_page_first 11021
_journal_page_last 11024
_journal_paper_doi 10.1039/D2NJ01250B
_journal_volume 46
_journal_year 2022
_chemical_formula_moiety '3(C6 H16 N), C21 H16 N6 O27 Tb2'
_chemical_formula_sum 'C39 H64 N9 O27 Tb2'
_chemical_formula_weight 1408.83
_space_group_crystal_system monoclinic
_space_group_IT_number 5
_space_group_name_Hall 'C 2y'
_space_group_name_H-M_alt 'C 1 2 1'
_atom_sites_solution_hydrogens mixed
_atom_sites_solution_primary iterative
_audit_creation_date 2022-04-05
_audit_creation_method
;
Olex2 1.5-dev
(compiled 2022.03.10 svn.r54f81f84 for OlexSys, GUI svn.r6444)
;
_audit_update_record
;
2022-05-08 deposited with the CCDC.	2022-05-10 downloaded from the CCDC.
;
_cell_angle_alpha 90
_cell_angle_beta 120.5930(10)
_cell_angle_gamma 90
_cell_formula_units_Z 2
_cell_length_a 19.3502(3)
_cell_length_b 11.14440(10)
_cell_length_c 14.4386(2)
_cell_measurement_reflns_used 4093
_cell_measurement_temperature 150(2)
_cell_measurement_theta_max 73.758
_cell_measurement_theta_min 3.556
_cell_volume 2680.23(7)
_computing_cell_refinement
;
CrysAlisPro, Agilent Technologies,
Version 1.171.36.32 (release 02-08-2013 CrysAlis171 .NET)
(compiled Aug  2 2013,16:46:58)
;
_computing_data_collection
;
CrysAlisPro, Agilent Technologies,
Version 1.171.36.32 (release 02-08-2013 CrysAlis171 .NET)
(compiled Aug  2 2013,16:46:58)
;
_computing_data_reduction
;
CrysAlisPro, Agilent Technologies,
Version 1.171.36.32 (release 02-08-2013 CrysAlis171 .NET)
(compiled Aug  2 2013,16:46:58)
;
_computing_molecular_graphics 'Olex2 1.5-dev (Dolomanov et al., 2009)'
_computing_publication_material 'Olex2 1.5-dev (Dolomanov et al., 2009)'
_computing_structure_refinement 'SHELXL 2018/3 (Sheldrick, 2015)'
_computing_structure_solution 'olex2.solve 1.5-dev (Bourhis et al., 2015)'
_diffrn_ambient_temperature 150.15
_diffrn_measured_fraction_theta_full 0.999
_diffrn_measured_fraction_theta_max 0.983
_diffrn_measurement_device_type 'SuperNova, Dual, Cu at zero, Atlas'
_diffrn_measurement_method 'Omega scans'
_diffrn_radiation_type CuK\a
_diffrn_radiation_wavelength 1.54178
_diffrn_reflns_av_R_equivalents 0.0251
_diffrn_reflns_av_unetI/netI 0.0278
_diffrn_reflns_Laue_measured_fraction_full 0.999
_diffrn_reflns_Laue_measured_fraction_max 0.983
_diffrn_reflns_limit_h_max 23
_diffrn_reflns_limit_h_min -23
_diffrn_reflns_limit_k_max 13
_diffrn_reflns_limit_k_min -8
_diffrn_reflns_limit_l_max 17
_diffrn_reflns_limit_l_min -17
_diffrn_reflns_number 8333
_diffrn_reflns_point_group_measured_fraction_full 0.785
_diffrn_reflns_point_group_measured_fraction_max 0.756
_diffrn_reflns_theta_full 67.679
_diffrn_reflns_theta_max 73.758
_diffrn_reflns_theta_min 3.556
_exptl_absorpt_coefficient_mu 13.634
_exptl_absorpt_correction_T_max 0.6852
_exptl_absorpt_correction_T_min 0.3426
_exptl_absorpt_correction_type multi-scan
_exptl_absorpt_process_details
;
CrysAlisPro, Agilent Technologies,
Version 1.171.36.32 (release 02-08-2013 CrysAlis171 .NET)
(compiled Aug  2 2013,16:46:58)
Empirical absorption correction using spherical harmonics,
 implemented in SCALE3 ABSPACK scaling algorithm.
;
_exptl_crystal_colour colorless
_exptl_crystal_density_diffrn 1.746
_exptl_crystal_density_method 'not measured'
_exptl_crystal_description block
_exptl_crystal_F_000 1414
_exptl_crystal_size_max 0.1
_exptl_crystal_size_mid 0.05
_exptl_crystal_size_min 0.03
_refine_diff_density_max 0.801
_refine_diff_density_min -0.903
_refine_diff_density_rms 0.075
_refine_ls_abs_structure_details
;
 Flack x determined using 1242 quotients [(I+)-(I-)]/[(I+)+(I-)]
 (Parsons, Flack and Wagner, Acta Cryst. B69 (2013) 249-259).
;
_refine_ls_abs_structure_Flack -0.011(4)
_refine_ls_extinction_coef 0.00044(4)
_refine_ls_extinction_expression Fc^*^=kFc[1+0.001xFc^2^\l^3^/sin(2\q)]^-1/4^
_refine_ls_extinction_method 'SHELXL-2018/3 (Sheldrick 2018)'
_refine_ls_goodness_of_fit_ref 1.054
_refine_ls_hydrogen_treatment constr
_refine_ls_matrix_type full
_refine_ls_number_parameters 441
_refine_ls_number_reflns 4093
_refine_ls_number_restraints 198
_refine_ls_restrained_S_all 1.061
_refine_ls_R_factor_all 0.0254
_refine_ls_R_factor_gt 0.0251
_refine_ls_shift/su_max 0.002
_refine_ls_shift/su_mean 0.000
_refine_ls_structure_factor_coef Fsqd
_refine_ls_weighting_details 'w=1/[\s^2^(Fo^2^)+(0.0453P)^2^+2.6677P] where P=(Fo^2^+2Fc^2^)/3'
_refine_ls_weighting_scheme calc
_refine_ls_wR_factor_gt 0.0669
_refine_ls_wR_factor_ref 0.0673
_reflns_Friedel_coverage 0.460
_reflns_Friedel_fraction_full 0.546
_reflns_Friedel_fraction_max 0.504
_reflns_number_gt 4028
_reflns_number_total 4093
_reflns_threshold_expression 'I > 2\s(I)'
_cod_data_source_file d2nj01250b2.cif
_cod_data_source_block 6
_cod_depositor_comments 'Adding full bibliography for 7061556.cif.'
_cod_database_code 7061556
_shelx_shelxl_version_number 2018/3
_shelx_space_group_comment
;
The symmetry employed for this shelxl refinement is uniquely defined
by the following loop, which should always be used as a source of
symmetry information in preference to the above space-group names.
They are only intended as comments.
;
_shelx_estimated_absorpt_t_max 0.685
_shelx_estimated_absorpt_t_min 0.343
_olex2_refinement_description
;
1. Fixed Uiso
 At 1.2 times of:
  All C(H) groups, All C(H,H) groups, All N(H) groups
 At 1.5 times of:
  All C(H,H,H) groups, All O(H) groups
2. Restrained distances
 N5-C41
 1.5 with sigma of 0.005
 N5-C39
 1.5 with sigma of 0.005
 N5-C14 = N5-C41 = N5-C39
 1.5 with sigma of 0.01
 N5-C13
 2.533 with sigma of 0.01
 C42-N5 = N5-C40
 2.533 with sigma of 0.01
 N4-C37
 1.5 with sigma of 0.005
 N4-C33
 1.5 with sigma of 0.005
 N4-C31
 1.5 with sigma of 0.005
 C37-C38A
 1.53 with sigma of 0.001
 C31-C32
 1.53 with sigma of 0.005
 C33-C34
 1.53 with sigma of 0.005
 C39-C40
 1.53 with sigma of 0.005
 C41-C42
 1.53 with sigma of 0.005
 C41-C39
 2.55 with sigma of 0.005
 C38A-N4
 2.533 with sigma of 0.01
 C14-C41
 2.533 with sigma of 0.01
 C14-C39 = C39-C41
 2.533 with sigma of 0.01
 C42-C41 = C13-C14 = C40-C39
 1.52 with sigma of 0.01
 N5-C42 \\sim N5-C40
 with sigma of 0.005
 N4-C37 \\sim N4A-C37A
 with sigma of 0.02
 N4-C33 \\sim N4A-C33A
 with sigma of 0.02
 C34-C33 \\sim C34A-C33A
 with sigma of 0.02
 C33-C31 \\sim C33A-C31A
 with sigma of 0.04
 C33-C37 \\sim C33A-C37A
 with sigma of 0.04
 C31-C37 \\sim C31A-C37A
 with sigma of 0.04
 N4-C31 \\sim N4A-C31A
 with sigma of 0.02
 C38A-C37 \\sim C38B-C37A
 with sigma of 0.02
 C34-N4 \\sim C34A-N4A
 with sigma of 0.04
 N4-C32 \\sim N4A-C32A
 with sigma of 0.04
 N4-C38A \\sim N4A-C38B
 with sigma of 0.04
 C32-C31 \\sim C32A-C31A
 with sigma of 0.02
3. Restrained planarity
 C10, C9, C11, C12
 with sigma of 0.005
4. Rigid bond restraints
 C10, O7
 with sigma for 1-2 distances of 0.01 and sigma for 1-3 distances of 0.005
 C33, C34
 with sigma for 1-2 distances of 0.01 and sigma for 1-3 distances of 0.005
 C31, C32
 with sigma for 1-2 distances of 0.01 and sigma for 1-3 distances of 0.005
 C37
 with sigma for 1-2 distances of 0.01 and sigma for 1-3 distances of 0.005
 N4, C37
 with sigma for 1-2 distances of 0.01 and sigma for 1-3 distances of 0.005
5. Uiso/Uaniso restraints and constraints
C10 \\sim O7: within 2A with sigma of 0.02 and sigma for terminal atoms of 0.01
within 2A
C33 \\sim C34: within 2A with sigma of 0.02 and sigma for terminal atoms of
0.01 within 2A
C31 \\sim C32: within 2A with sigma of 0.02 and sigma for terminal atoms of
0.01 within 2A
C38B \\sim C38A: within 2A with sigma of 0.01 and sigma for terminal atoms of
0.02 within 2A
Uanis(C39) \\sim Ueq: with sigma of 0.005 and sigma for terminal atoms of 0.01
Uanis(C37) \\sim Ueq: with sigma of 0.005 and sigma for terminal atoms of 0.01
Uanis(C42) \\sim Ueq: with sigma of 0.005 and sigma for terminal atoms of 0.01
Uanis(C10) \\sim Ueq: with sigma of 0.005 and sigma for terminal atoms of 0.01
Uanis(C39) = Uanis(N5)
Uanis(C42) = Uanis(C41)
Uanis(C10) = Uanis(O7)
6. Rigid body (RIGU) restrains
 C14, C40, C39, N5, C41, C42, C13
 with sigma for 1-2 distances of 0.0005 and sigma for 1-3 distances of 0.0005
 C38A, C34, C33, N4, C37, C31, C32
 with sigma for 1-2 distances of 0.0005 and sigma for 1-3 distances of 0.0005
 N4A, C33A, C31A, C37A, C34A, C32A, C38B
 with sigma for 1-2 distances of 0.001 and sigma for 1-3 distances of 0.001
 C38A, C34, C33, N4, C31, C37, C32
 with sigma for 1-2 distances of 0.001 and sigma for 1-3 distances of 0.001
7. Others
 Sof(N4A)=Sof(H4AA)=Sof(C34A)=Sof(H34D)=Sof(H34E)=Sof(H34F)=Sof(C33A)=
 Sof(H33C)=Sof(H33D)=Sof(C31A)=Sof(H31C)=Sof(H31D)=Sof(C37A)=Sof(H37C)=
 Sof(H37D)=Sof(C32A)=Sof(H32D)=Sof(H32E)=Sof(H32F)=Sof(C38B)=Sof(H38D)=
 Sof(H38E)=Sof(H38F)=1-FVAR(1)
 Sof(C34)=Sof(H34A)=Sof(H34B)=Sof(H34C)=Sof(N4)=Sof(H4A)=Sof(C32)=Sof(H32A)=
 Sof(H32B)=Sof(H32C)=Sof(C33)=Sof(H33A)=Sof(H33B)=Sof(C31)=Sof(H31A)=Sof(H31B)=
 Sof(C38A)=Sof(H38A)=Sof(H38B)=Sof(H38C)=Sof(C37)=Sof(H37A)=Sof(H37B)=FVAR(1)
 Fixed Sof: C40(0.5) H40A(0.5) H40B(0.5) H40C(0.5) N5(0.5) H5(0.5) C41(0.5)
 H41A(0.5) H41B(0.5) C42(0.5) H42A(0.5) H42B(0.5) H42C(0.5) C39(0.5) H39A(0.5)
 H39B(0.5) O7(0.5) H10(0.5) C13(0.5) H13A(0.5) H13B(0.5) H13C(0.5) C14(0.5)
 H14A(0.5) H14B(0.5)
8.a Riding coordinates:
 O7(H7), C10(H10), C13(H13A,H13B,H13C)
8.b Ternary CH refined with riding coordinates:
 N5(H5), N4(H4A), N4A(H4AA)
8.c Secondary CH2 refined with riding coordinates:
 C41(H41A,H41B), C33(H33A,H33B), C31(H31A,H31B), C39(H39A,H39B), C37(H37A,
 H37B), C14(H14A,H14B), C33A(H33C,H33D), C31A(H31C,H31D), C37A(H37C,H37D)
8.d Aromatic/amide H refined with riding coordinates:
 C3(H3), C4(H4), C15(H15), C6(H6), C11(H11), C12(H12)
8.e Idealised Me refined as rotating group:
 C40(H40A,H40B,H40C), C42(H42A,H42B,H42C), C34(H34A,H34B,H34C), C32(H32A,H32B,
 H32C), C38A(H38A,H38B,H38C), C34A(H34D,H34E,H34F), C32A(H32D,H32E,H32F),
 C38B(H38D,H38E,H38F)
8.f Idealised tetrahedral OH refined as rotating group:
 O14(H14)
;
_olex2_submission_special_instructions 'No special instructions were received'

loop_
_space_group_symop_operation_xyz
'x, y, z'
'-x, y, -z'
'x+1/2, y+1/2, z'
'-x+1/2, y+1/2, -z'

loop_
_atom_site_label
_atom_site_type_symbol
_atom_site_fract_x
_atom_site_fract_y
_atom_site_fract_z
_atom_site_U_iso_or_equiv
_atom_site_adp_type
_atom_site_occupancy
_atom_site_site_symmetry_order
_atom_site_calc_flag
_atom_site_refinement_flags_posn
_atom_site_refinement_flags_adp
_atom_site_refinement_flags_occupancy
_atom_site_disorder_assembly
_atom_site_disorder_group
C40 C 1.0603(9) 0.124(2) 1.1613(12) 0.073(5) Uani 0.5 1 d D . P A -1
H40A H 1.095972 0.155293 1.137586 0.109 Uiso 0.5 1 calc R U P A -1
H40B H 1.082015 0.047711 1.199695 0.109 Uiso 0.5 1 calc R U P A -1
H40C H 1.056312 0.181486 1.209445 0.109 Uiso 0.5 1 calc R U P A -1
N5 N 0.9753(7) 0.0023(7) 0.9921(7) 0.059(2) Uani 0.5 1 d D . P A -1
H5 H 0.916767 -0.012446 0.941711 0.071 Uiso 0.5 1 calc R U P A -1
C41 C 1.0065(8) -0.1166(7) 1.0484(8) 0.052(2) Uani 0.5 1 d D . P A -1
H41A H 0.989040 -0.127717 1.101481 0.062 Uiso 0.5 1 calc R U P A -1
H41B H 1.065941 -0.114993 1.088314 0.062 Uiso 0.5 1 calc R U P A -1
C1 C 0.6054(3) 0.2181(5) 0.4949(4) 0.0219(9) Uani 1 1 d . . . . .
C42 C 0.9776(8) -0.2230(9) 0.9713(10) 0.052(2) Uani 0.5 1 d D U P A -1
H42A H 1.005118 -0.223048 0.930090 0.078 Uiso 0.5 1 calc R U P A -1
H42B H 0.919547 -0.216486 0.921868 0.078 Uiso 0.5 1 calc R U P A -1
H42C H 0.989534 -0.297762 1.012390 0.078 Uiso 0.5 1 calc R U P A -1
C2 C 0.6734(3) 0.2823(5) 0.4977(4) 0.0241(10) Uani 1 1 d . . . . .
C3 C 0.7503(3) 0.2733(6) 0.5892(5) 0.0297(11) Uani 1 1 d . . . . .
H3 H 0.758172 0.225565 0.648351 0.036 Uiso 1 1 calc R U . . .
C4 C 0.8146(4) 0.3331(7) 0.5941(6) 0.0456(16) Uani 1 1 d . . . . .
H4 H 0.866417 0.325923 0.656316 0.055 Uiso 1 1 calc R U . . .
C15 C 0.8041(4) 0.4024(7) 0.5101(7) 0.0483(17) Uani 1 1 d . . . . .
H15 H 0.848773 0.443184 0.514468 0.058 Uiso 1 1 calc R U . . .
C6 C 0.7295(5) 0.4142(7) 0.4187(6) 0.0434(16) Uani 1 1 d . . . . .
H6 H 0.722652 0.463951 0.361245 0.052 Uiso 1 1 calc R U . . .
C7 C 0.6637(4) 0.3521(6) 0.4112(5) 0.0337(13) Uani 1 1 d . . . . .
C8 C 0.500000 -0.1011(6) 0.500000 0.0201(13) Uani 1 2 d S T P D .
C9 C 0.500000 -0.2358(8) 0.500000 0.0246(16) Uani 1 2 d S T P . .
C11 C 0.4964(3) -0.4248(7) 0.4160(7) 0.053(2) Uani 1 1 d . . . . .
H11 H 0.493867 -0.468175 0.357736 0.063 Uiso 1 1 calc R U . D .
C12 C 0.500000 -0.4851(9) 0.500000 0.061(4) Uani 1 2 d S T P D .
H12 H 0.500001 -0.570304 0.500001 0.073 Uiso 1 2 calc R U P . .
O14 O 0.5939(3) 0.3650(6) 0.3193(4) 0.0580(14) Uani 1 1 d . . . . .
H14 H 0.557947 0.327069 0.323152 0.087 Uiso 1 1 calc R U . . .
N1 N 0.6196(3) 0.3384(6) 0.8090(5) 0.0522(17) Uani 1 1 d . . . . .
N2 N 0.7362(3) 0.0115(5) 0.8064(4) 0.0327(10) Uani 1 1 d . . . . .
N3 N 0.5162(3) -0.0044(6) 0.8166(4) 0.0435(13) Uani 1 1 d . . . . .
O1 O 0.6268(3) 0.3247(4) 0.7285(4) 0.0431(11) Uani 1 1 d . . . . .
O2 O 0.5873(3) 0.2523(6) 0.8326(5) 0.0495(15) Uani 1 1 d . . . . .
O3 O 0.6417(4) 0.4317(6) 0.8634(6) 0.080(2) Uani 1 1 d . . . . .
O4 O 0.6182(2) 0.1556(4) 0.5747(3) 0.0279(8) Uani 1 1 d . . . . .
O5 O 0.5362(2) 0.2300(4) 0.4117(3) 0.0299(8) Uani 1 1 d . . . . .
O6 O 0.5091(2) -0.0482(4) 0.5828(3) 0.0244(7) Uani 1 1 d . . . . .
O8 O 0.72064(19) 0.1134(7) 0.8287(3) 0.0384(8) Uani 1 1 d . . . . .
O9 O 0.8032(3) -0.0330(5) 0.8552(5) 0.0599(14) Uani 1 1 d . . . . .
O10 O 0.6778(2) -0.0437(4) 0.7284(3) 0.0284(8) Uani 1 1 d . . . . .
O11 O 0.5879(3) -0.0197(6) 0.8350(4) 0.0410(14) Uani 1 1 d . . . . .
O12 O 0.4934(4) -0.0480(8) 0.8730(5) 0.085(2) Uani 1 1 d . . . . .
O13 O 0.4716(2) 0.0607(5) 0.7376(3) 0.0398(10) Uani 1 1 d . . . . .
C34 C 0.836(2) -0.6100(12) 0.894(3) 0.039(5) Uani 0.524(11) 1 d D U P B 1
H34A H 0.841673 -0.622623 0.831326 0.059 Uiso 0.524(11) 1 calc R U P B 1
H34B H 0.791911 -0.659706 0.887774 0.059 Uiso 0.524(11) 1 calc R U P B 1
H34C H 0.885988 -0.632307 0.959610 0.059 Uiso 0.524(11) 1 calc R U P B 1
N4 N 0.7382(7) -0.4357(11) 0.8090(8) 0.049(3) Uani 0.524(11) 1 d D U P B 1
H4A H 0.696751 -0.480466 0.816903 0.059 Uiso 0.524(11) 1 calc R U P B 1
C32 C 0.698(2) -0.304(2) 0.907(2) 0.069(5) Uani 0.524(11) 1 d D U P B 1
H32A H 0.678409 -0.223221 0.908362 0.104 Uiso 0.524(11) 1 calc R U P B 1
H32B H 0.743846 -0.323074 0.978413 0.104 Uiso 0.524(11) 1 calc R U P B 1
H32C H 0.655532 -0.362482 0.886873 0.104 Uiso 0.524(11) 1 calc R U P B 1
C33 C 0.8176(7) -0.4780(10) 0.9005(10) 0.045(3) Uani 0.524(11) 1 d D U P B 1
H33A H 0.818380 -0.464433 0.968850 0.054 Uiso 0.524(11) 1 calc R U P B 1
H33B H 0.860763 -0.428467 0.902453 0.054 Uiso 0.524(11) 1 calc R U P B 1
C31 C 0.7259(12) -0.3065(11) 0.8248(13) 0.066(4) Uani 0.524(11) 1 d D U P B 1
H31A H 0.684635 -0.270256 0.756032 0.079 Uiso 0.524(11) 1 calc R U P B 1
H31B H 0.776603 -0.261107 0.851910 0.079 Uiso 0.524(11) 1 calc R U P B 1
C39 C 0.9771(7) 0.1018(9) 1.0636(9) 0.059(2) Uani 0.5 1 d D U P A -1
H39A H 0.939362 0.082220 1.088645 0.071 Uiso 0.5 1 calc R U P A -1
H39B H 0.958119 0.176728 1.020959 0.071 Uiso 0.5 1 calc R U P A -1
C38A C 0.7736(11) -0.389(2) 0.6683(13) 0.088(5) Uani 0.524(11) 1 d D U P B 1
H38A H 0.742477 -0.331448 0.610317 0.132 Uiso 0.524(11) 1 calc R U P B 1
H38B H 0.800335 -0.445928 0.645076 0.132 Uiso 0.524(11) 1 calc R U P B 1
H38C H 0.814046 -0.345752 0.732249 0.132 Uiso 0.524(11) 1 calc R U P B 1
C37 C 0.7174(8) -0.4569(12) 0.6953(9) 0.054(3) Uani 0.524(11) 1 d D U P B 1
H37A H 0.661428 -0.430771 0.645839 0.065 Uiso 0.524(11) 1 calc R U P B 1
H37B H 0.720708 -0.543834 0.684077 0.065 Uiso 0.524(11) 1 calc R U P B 1
Tb1 Tb 0.57581(2) 0.11202(14) 0.69191(2) 0.01967(11) Uani 1 1 d . . . . .
O7 O 0.4884(5) -0.2549(8) 0.3274(6) 0.0374(11) Uani 0.5 1 d . U P C -2
H7 H 0.491411 -0.179874 0.333306 0.056 Uiso 1 1 d R U . C -2
C10 C 0.4962(3) -0.2998(6) 0.4144(5) 0.0374(11) Uani 1 1 d . U . D -1
H10 H 0.493510 -0.258256 0.355169 0.045 Uiso 0.5 1 d R U P D -1
C13 C 0.9762(11) 0.1427(16) 0.8529(15) 0.076(5) Uani 0.5 1 d D . P A -1
H13A H 0.928203 0.123823 0.783745 0.114 Uiso 0.5 1 d R U P A -1
H13B H 0.962333 0.200373 0.892134 0.114 Uiso 0.5 1 d R U P A -1
H13C H 1.017253 0.177493 0.840365 0.114 Uiso 0.5 1 d R U P A -1
C14 C 1.0070(11) 0.0324(12) 0.9197(12) 0.064(3) Uani 0.5 1 d D . P A -1
H14A H 1.066060 0.039653 0.964717 0.077 Uiso 0.5 1 calc R U P A -1
H14B H 0.995590 -0.036364 0.870556 0.077 Uiso 0.5 1 calc R U P A -1
N4A N 0.7667(7) -0.4125(11) 0.8211(7) 0.034(3) Uani 0.476(11) 1 d D . P B 2
H4AA H 0.718631 -0.465205 0.796785 0.041 Uiso 0.476(11) 1 calc R U P B 2
C34A C 0.7114(13) -0.2789(18) 0.9107(19) 0.044(4) Uani 0.476(11) 1 d D . P B 2
H34D H 0.675986 -0.254607 0.835636 0.066 Uiso 0.476(11) 1 calc R U P B 2
H34E H 0.731560 -0.207286 0.956248 0.066 Uiso 0.476(11) 1 calc R U P B 2
H34F H 0.681339 -0.328710 0.934025 0.066 Uiso 0.476(11) 1 calc R U P B 2
C33A C 0.7801(12) -0.3486(19) 0.9199(11) 0.078(7) Uani 0.476(11) 1 d D . P B 2
H33C H 0.796091 -0.408794 0.977704 0.094 Uiso 0.476(11) 1 calc R U P B 2
H33D H 0.825968 -0.293098 0.942983 0.094 Uiso 0.476(11) 1 calc R U P B 2
C31A C 0.8338(10) -0.4904(14) 0.8429(16) 0.057(4) Uani 0.476(11) 1 d D . P B 2
H31C H 0.884542 -0.449202 0.893844 0.069 Uiso 0.476(11) 1 calc R U P B 2
H31D H 0.833806 -0.503578 0.775128 0.069 Uiso 0.476(11) 1 calc R U P B 2
C37A C 0.7502(16) -0.3348(15) 0.7298(11) 0.080(6) Uani 0.476(11) 1 d D . P B 2
H37C H 0.801658 -0.299767 0.743547 0.096 Uiso 0.476(11) 1 calc R U P B 2
H37D H 0.715661 -0.267695 0.726912 0.096 Uiso 0.476(11) 1 calc R U P B 2
C32A C 0.832(2) -0.611(2) 0.890(4) 0.049(7) Uani 0.476(11) 1 d D . P B 2
H32D H 0.795482 -0.664943 0.831351 0.073 Uiso 0.476(11) 1 calc R U P B 2
H32E H 0.811893 -0.600334 0.939702 0.073 Uiso 0.476(11) 1 calc R U P B 2
H32F H 0.885643 -0.645176 0.927969 0.073 Uiso 0.476(11) 1 calc R U P B 2
C38B C 0.7105(7) -0.3947(16) 0.6217(7) 0.036(3) Uani 0.476(11) 1 d D U P B 2
H38D H 0.664578 -0.346439 0.570088 0.054 Uiso 0.476(11) 1 calc R U P B 2
H38E H 0.691950 -0.474653 0.627414 0.054 Uiso 0.476(11) 1 calc R U P B 2
H38F H 0.749073 -0.402069 0.597067 0.054 Uiso 0.476(11) 1 calc R U P B 2

loop_
_atom_site_aniso_label
_atom_site_aniso_U_11
_atom_site_aniso_U_22
_atom_site_aniso_U_33
_atom_site_aniso_U_23
_atom_site_aniso_U_13
_atom_site_aniso_U_12
C40 0.073(5) 0.063(11) 0.064(6) -0.008(7) 0.022(5) 0.013(8)
N5 0.069(4) 0.049(3) 0.054(3) 0.005(3) 0.027(3) 0.008(3)
C41 0.046(5) 0.047(3) 0.055(5) 0.004(3) 0.021(4) 0.000(3)
C1 0.024(2) 0.019(2) 0.021(2) -0.0037(19) 0.0105(18) -0.0023(18)
C42 0.046(5) 0.047(3) 0.055(5) 0.004(3) 0.021(4) 0.000(3)
C2 0.025(2) 0.025(3) 0.023(2) -0.002(2) 0.012(2) -0.003(2)
C3 0.025(2) 0.031(3) 0.031(3) -0.002(2) 0.013(2) -0.003(2)
C4 0.024(3) 0.048(4) 0.060(4) -0.004(3) 0.018(3) -0.005(3)
C15 0.039(3) 0.045(4) 0.074(5) -0.001(4) 0.039(4) -0.008(3)
C6 0.052(4) 0.043(4) 0.050(4) 0.009(3) 0.037(3) -0.007(3)
C7 0.038(3) 0.035(3) 0.025(3) 0.002(2) 0.015(3) -0.008(3)
C8 0.014(3) 0.022(3) 0.020(3) 0.000 0.005(2) 0.000
C9 0.021(3) 0.019(4) 0.027(4) 0.000 0.007(3) 0.000
C11 0.052(4) 0.032(4) 0.071(5) -0.021(4) 0.029(4) -0.006(3)
C12 0.057(6) 0.015(5) 0.104(11) 0.000 0.035(7) 0.000
O14 0.055(3) 0.070(4) 0.034(2) 0.014(2) 0.012(2) -0.021(3)
N1 0.034(3) 0.043(3) 0.054(3) -0.026(3) 0.004(2) 0.009(2)
N2 0.024(2) 0.040(3) 0.027(2) 0.005(2) 0.0081(19) 0.003(2)
N3 0.043(3) 0.065(4) 0.028(2) 0.008(2) 0.022(2) 0.000(3)
O1 0.043(2) 0.027(2) 0.042(2) -0.0053(19) 0.0087(19) 0.0015(19)
O2 0.048(3) 0.053(4) 0.042(3) -0.024(3) 0.018(3) -0.003(3)
O3 0.064(3) 0.051(3) 0.099(5) -0.053(3) 0.023(3) -0.007(3)
O4 0.0296(17) 0.032(2) 0.0265(17) 0.0055(13) 0.0174(15) -0.0030(14)
O5 0.0218(16) 0.031(2) 0.0233(17) -0.0005(15) 0.0014(14) -0.0093(15)
O6 0.0237(16) 0.0243(18) 0.0231(17) -0.0039(14) 0.0104(14) -0.0031(14)
O8 0.0319(15) 0.0358(18) 0.0307(16) -0.003(3) 0.0037(13) -0.004(3)
O9 0.0206(19) 0.065(3) 0.066(3) 0.010(3) 0.002(2) 0.012(2)
O10 0.0234(17) 0.030(2) 0.0253(17) -0.0002(16) 0.0077(14) 0.0041(16)
O11 0.036(2) 0.061(4) 0.033(2) 0.017(3) 0.022(2) 0.011(3)
O12 0.063(3) 0.151(7) 0.061(3) 0.044(4) 0.046(3) 0.004(4)
O13 0.0285(18) 0.063(3) 0.0298(19) 0.001(2) 0.0163(16) 0.0023(19)
C34 0.047(9) 0.022(5) 0.052(9) 0.004(5) 0.028(7) -0.003(5)
N4 0.062(6) 0.033(5) 0.053(4) 0.003(3) 0.029(4) 0.011(5)
C32 0.124(12) 0.033(9) 0.065(7) 0.008(7) 0.058(8) 0.021(9)
C33 0.056(5) 0.023(4) 0.054(4) 0.003(4) 0.028(4) -0.001(4)
C31 0.113(10) 0.034(5) 0.059(6) 0.016(4) 0.050(6) 0.028(6)
C39 0.069(4) 0.049(3) 0.054(3) 0.005(3) 0.027(3) 0.008(3)
C38A 0.104(9) 0.088(9) 0.105(9) 0.003(10) 0.078(8) -0.004(10)
C37 0.057(5) 0.054(5) 0.054(4) 0.000(3) 0.030(3) 0.006(4)
Tb1 0.01943(13) 0.02183(16) 0.01402(13) -0.00031(16) 0.00580(9) 0.00239(16)
O7 0.042(2) 0.030(3) 0.034(2) -0.006(2) 0.0149(19) -0.001(2)
C10 0.042(2) 0.030(3) 0.034(2) -0.006(2) 0.0149(19) -0.001(2)
C13 0.059(9) 0.069(10) 0.078(11) 0.028(9) 0.018(8) -0.001(8)
C14 0.081(9) 0.054(7) 0.057(6) 0.010(5) 0.034(7) 0.011(6)
N4A 0.037(5) 0.036(6) 0.024(3) 0.001(3) 0.012(3) -0.003(4)
C34A 0.073(9) 0.019(8) 0.046(8) -0.011(6) 0.034(7) -0.017(6)
C33A 0.092(10) 0.099(15) 0.031(5) -0.009(6) 0.022(6) 0.029(9)
C31A 0.052(7) 0.052(7) 0.068(9) 0.003(6) 0.030(7) 0.008(5)
C37A 0.146(15) 0.042(7) 0.032(4) 0.006(4) 0.031(6) -0.006(7)
C32A 0.025(10) 0.053(8) 0.065(15) 0.007(8) 0.019(10) 0.013(7)
C38B 0.050(6) 0.036(7) 0.025(4) 0.014(5) 0.020(4) 0.011(6)

loop_
_atom_type_symbol
_atom_type_description
_atom_type_scat_dispersion_real
_atom_type_scat_dispersion_imag
_atom_type_scat_source
C C 0.0181 0.0091 'International Tables Vol C Tables 4.2.6.8 and 6.1.1.4'
H H 0.0000 0.0000 'International Tables Vol C Tables 4.2.6.8 and 6.1.1.4'
N N 0.0311 0.0180 'International Tables Vol C Tables 4.2.6.8 and 6.1.1.4'
O O 0.0492 0.0322 'International Tables Vol C Tables 4.2.6.8 and 6.1.1.4'
Tb Tb -9.1472 9.1891 'International Tables Vol C Tables 4.2.6.8 and 6.1.1.4'

loop_
_geom_angle_atom_site_label_1
_geom_angle_atom_site_label_2
_geom_angle_atom_site_label_3
_geom_angle
_geom_angle_site_symmetry_1
_geom_angle_site_symmetry_3
_geom_angle_publ_flag
H40A C40 H40B 109.5 . . ?
H40A C40 H40C 109.5 . . ?
H40B C40 H40C 109.5 . . ?
C39 C40 H40A 109.5 . . ?
C39 C40 H40B 109.5 . . ?
C39 C40 H40C 109.5 . . ?
C41 N5 H5 104.0 . . ?
C39 N5 H5 104.0 . . ?
C39 N5 C41 114.5(5) . . ?
C14 N5 H5 104.0 . . ?
C14 N5 C41 112.3(7) . . ?
C14 N5 C39 116.1(8) . . ?
N5 C41 H41A 109.0 . . ?
N5 C41 H41B 109.0 . . ?
N5 C41 C42 113.0(6) . . ?
H41A C41 H41B 107.8 . . ?
C42 C41 H41A 109.0 . . ?
C42 C41 H41B 109.0 . . ?
O4 C1 C2 118.9(4) . . ?
O4 C1 O5 123.1(4) . . ?
O5 C1 C2 118.0(4) . . ?
C41 C42 H42A 109.5 . . ?
C41 C42 H42B 109.5 . . ?
C41 C42 H42C 109.5 . . ?
H42A C42 H42B 109.5 . . ?
H42A C42 H42C 109.5 . . ?
H42B C42 H42C 109.5 . . ?
C3 C2 C1 119.5(5) . . ?
C7 C2 C1 121.9(5) . . ?
C7 C2 C3 118.5(5) . . ?
C2 C3 H3 119.7 . . ?
C4 C3 C2 120.6(6) . . ?
C4 C3 H3 119.7 . . ?
C3 C4 H4 119.8 . . ?
C15 C4 C3 120.4(6) . . ?
C15 C4 H4 119.8 . . ?
C4 C15 H15 119.5 . . ?
C4 C15 C6 120.9(6) . . ?
C6 C15 H15 119.5 . . ?
C15 C6 H6 120.2 . . ?
C15 C6 C7 119.6(6) . . ?
C7 C6 H6 120.2 . . ?
C2 C7 C6 119.9(6) . . ?
O14 C7 C2 123.8(5) . . ?
O14 C7 C6 116.2(6) . . ?
O6 C8 C9 117.8(3) 2_656 . ?
O6 C8 C9 117.8(3) . . ?
O6 C8 O6 124.3(7) 2_656 . ?
C10 C9 C8 120.7(4) . . ?
C12 C11 H11 119.7 . . ?
C12 C11 C10 120.6(8) . . ?
C10 C11 H11 119.7 . . ?
C11 C12 C11 120.6(10) 2_656 . ?
C11 C12 H12 119.7 2_656 . ?
C11 C12 H12 119.7 . . ?
C7 O14 H14 109.5 . . ?
O1 N1 O2 117.2(5) . . ?
O1 N1 Tb1 59.4(3) . . ?
O2 N1 Tb1 57.9(3) . . ?
O3 N1 O1 121.6(8) . . ?
O3 N1 O2 121.2(7) . . ?
O3 N1 Tb1 176.6(5) . . ?
O8 N2 O10 116.2(4) . . ?
O8 N2 Tb1 58.0(2) . . ?
O9 N2 O8 122.7(5) . . ?
O9 N2 O10 121.1(5) . . ?
O9 N2 Tb1 178.6(5) . . ?
O10 N2 Tb1 58.2(2) . . ?
O11 N3 Tb1 57.1(3) . . ?
O12 N3 O11 122.3(6) . . ?
O12 N3 O13 121.9(6) . . ?
O12 N3 Tb1 176.3(6) . . ?
O13 N3 O11 115.8(5) . . ?
O13 N3 Tb1 58.7(3) . . ?
N1 O1 Tb1 95.3(4) . . ?
N1 O2 Tb1 96.1(4) . . ?
C1 O4 Tb1 145.2(3) . . ?
C1 O5 Tb1 137.8(3) . 2_656 ?
C8 O6 Tb1 140.5(3) . . ?
N2 O8 Tb1 96.4(3) . . ?
N2 O10 Tb1 95.8(3) . . ?
N3 O11 Tb1 96.7(4) . . ?
N3 O13 Tb1 95.7(3) . . ?
H34A C34 H34B 109.5 . . ?
H34A C34 H34C 109.5 . . ?
H34B C34 H34C 109.5 . . ?
C33 C34 H34A 109.5 . . ?
C33 C34 H34B 109.5 . . ?
C33 C34 H34C 109.5 . . ?
C33 N4 H4A 105.2 . . ?
C31 N4 H4A 105.2 . . ?
C31 N4 C33 109.8(11) . . ?
C31 N4 C37 110.2(10) . . ?
C37 N4 H4A 105.2 . . ?
C37 N4 C33 120.0(10) . . ?
H32A C32 H32B 109.5 . . ?
H32A C32 H32C 109.5 . . ?
H32B C32 H32C 109.5 . . ?
C31 C32 H32A 109.5 . . ?
C31 C32 H32B 109.5 . . ?
C31 C32 H32C 109.5 . . ?
C34 C33 H33A 108.6 . . ?
C34 C33 H33B 108.6 . . ?
N4 C33 C34 114.5(17) . . ?
N4 C33 H33A 108.6 . . ?
N4 C33 H33B 108.6 . . ?
H33A C33 H33B 107.6 . . ?
N4 C31 C32 106.6(13) . . ?
N4 C31 H31A 110.4 . . ?
N4 C31 H31B 110.4 . . ?
C32 C31 H31A 110.4 . . ?
C32 C31 H31B 110.4 . . ?
H31A C31 H31B 108.6 . . ?
C40 C39 H39A 108.9 . . ?
C40 C39 H39B 108.9 . . ?
N5 C39 C40 113.3(7) . . ?
N5 C39 H39A 108.9 . . ?
N5 C39 H39B 108.9 . . ?
H39A C39 H39B 107.7 . . ?
H38A C38A H38B 109.5 . . ?
H38A C38A H38C 109.5 . . ?
H38B C38A H38C 109.5 . . ?
C37 C38A H38A 109.5 . . ?
C37 C38A H38B 109.5 . . ?
C37 C38A H38C 109.5 . . ?
N4 C37 C38A 111.8(7) . . ?
N4 C37 H37A 109.3 . . ?
N4 C37 H37B 109.3 . . ?
C38A C37 H37A 109.3 . . ?
C38A C37 H37B 109.3 . . ?
H37A C37 H37B 107.9 . . ?
O2 Tb1 O1 51.20(19) . . y
O2 Tb1 O13 71.02(18) . . y
O4 Tb1 O1 72.77(15) . . y
O4 Tb1 O2 123.90(19) . . y
O4 Tb1 O5 88.39(13) . 2_656 y
O4 Tb1 O6 86.89(13) . . y
O4 Tb1 O8 84.37(13) . . y
O4 Tb1 O10 75.99(13) . . y
O4 Tb1 O11 147.10(15) . . y
O4 Tb1 O13 153.34(13) . . y
O5 Tb1 O1 74.89(14) 2_656 . y
O5 Tb1 O2 80.54(18) 2_656 . y
O5 Tb1 O8 145.05(19) 2_656 . y
O5 Tb1 O10 156.69(13) 2_656 . y
O5 Tb1 O11 122.80(15) 2_656 . y
O5 Tb1 O13 71.51(14) 2_656 . y
O6 Tb1 O1 154.14(14) . . y
O6 Tb1 O2 146.77(17) . . y
O6 Tb1 O5 89.05(13) . 2_656 y
O6 Tb1 O8 124.48(18) . . y
O6 Tb1 O10 73.14(12) . . y
O6 Tb1 O11 83.77(17) . . y
O6 Tb1 O13 75.75(14) . . y
O8 Tb1 O1 70.29(19) . . y
O8 Tb1 O2 75.47(19) . . y
O8 Tb1 O10 51.53(18) . . y
O8 Tb1 O13 122.12(13) . . y
O10 Tb1 O1 115.48(14) . . y
O10 Tb1 O2 122.52(17) . . y
O10 Tb1 O13 116.66(14) . . y
O11 Tb1 O1 121.93(18) . . y
O11 Tb1 O2 75.90(15) . . y
O11 Tb1 O8 75.33(18) . . y
O11 Tb1 O10 71.11(15) . . y
O11 Tb1 O13 51.69(15) . . y
O13 Tb1 O1 116.44(16) . . y
H7 O7 H7 0.0 . . ?
C9 C10 H10 120.1 . . ?
C11 C10 C9 119.8(8) . . ?
C11 C10 H10 120.1 . . ?
H13A C13 H13B 109.5 . . ?
H13A C13 H13C 109.5 . . ?
H13B C13 H13C 109.5 . . ?
C14 C13 H13A 110.0 . . ?
C14 C13 H13B 107.7 . . ?
C14 C13 H13C 110.6 . . ?
N5 C14 H14A 107.8 . . ?
N5 C14 H14B 107.8 . . ?
C13 C14 N5 117.9(11) . . ?
C13 C14 H14A 107.8 . . ?
C13 C14 H14B 107.8 . . ?
H14A C14 H14B 107.2 . . ?
C33A N4A H4AA 107.1 . . ?
C31A N4A H4AA 107.1 . . ?
C31A N4A C33A 112.0(12) . . ?
C31A N4A C37A 107.9(14) . . ?
C37A N4A H4AA 107.1 . . ?
C37A N4A C33A 115.4(13) . . ?
H34D C34A H34E 109.5 . . ?
H34D C34A H34F 109.5 . . ?
H34E C34A H34F 109.5 . . ?
C33A C34A H34D 109.5 . . ?
C33A C34A H34E 109.5 . . ?
C33A C34A H34F 109.5 . . ?
N4A C33A H33C 108.1 . . ?
N4A C33A H33D 108.1 . . ?
C34A C33A N4A 116.8(14) . . ?
C34A C33A H33C 108.1 . . ?
C34A C33A H33D 108.1 . . ?
H33C C33A H33D 107.3 . . ?
N4A C31A H31C 108.9 . . ?
N4A C31A H31D 108.9 . . ?
N4A C31A C32A 113.6(15) . . ?
H31C C31A H31D 107.7 . . ?
C32A C31A H31C 108.9 . . ?
C32A C31A H31D 108.9 . . ?
N4A C37A H37C 108.4 . . ?
N4A C37A H37D 108.4 . . ?
N4A C37A C38B 115.6(13) . . ?
H37C C37A H37D 107.4 . . ?
C38B C37A H37C 108.4 . . ?
C38B C37A H37D 108.4 . . ?
C31A C32A H32D 109.5 . . ?
C31A C32A H32E 109.5 . . ?
C31A C32A H32F 109.5 . . ?
H32D C32A H32E 109.5 . . ?
H32D C32A H32F 109.5 . . ?
H32E C32A H32F 109.5 . . ?
C37A C38B H38D 109.5 . . ?
C37A C38B H38E 109.5 . . ?
C37A C38B H38F 109.5 . . ?
H38D C38B H38E 109.5 . . ?
H38D C38B H38F 109.5 . . ?
H38E C38B H38F 109.5 . . ?

loop_
_geom_bond_atom_site_label_1
_geom_bond_atom_site_label_2
_geom_bond_distance
_geom_bond_site_symmetry_2
_geom_bond_publ_flag
C40 H40A 0.9800 . ?
C40 H40B 0.9800 . ?
C40 H40C 0.9800 . ?
C40 C39 1.526(6) . ?
N5 H5 1.0000 . ?
N5 C41 1.510(5) . ?
N5 C39 1.503(5) . ?
N5 C14 1.496(10) . ?
C41 H41A 0.9900 . ?
C41 H41B 0.9900 . ?
C41 C42 1.524(6) . ?
C1 C2 1.482(7) . ?
C1 O4 1.258(6) . ?
C1 O5 1.271(6) . ?
C42 H42A 0.9800 . ?
C42 H42B 0.9800 . ?
C42 H42C 0.9800 . ?
C2 C3 1.402(7) . ?
C2 C7 1.400(8) . ?
C3 H3 0.9500 . ?
C3 C4 1.382(9) . ?
C4 H4 0.9500 . ?
C4 C15 1.363(11) . ?
C15 H15 0.9500 . ?
C15 C6 1.379(11) . ?
C6 H6 0.9500 . ?
C6 C7 1.404(9) . ?
C7 O14 1.334(8) . ?
C8 C9 1.501(11) . ?
C8 O6 1.263(5) 2_656 ?
C8 O6 1.263(5) . ?
C9 C10 1.397(8) . ?
C11 H11 0.9500 . ?
C11 C12 1.357(10) . ?
C11 C10 1.392(11) . ?
C12 H12 0.9500 . ?
O14 H14 0.8400 . ?
N1 O1 1.250(8) . ?
N1 O2 1.281(10) . ?
N1 O3 1.240(8) . ?
N1 Tb1 2.913(6) . y
N2 O8 1.258(8) . ?
N2 O9 1.222(6) . ?
N2 O10 1.276(6) . ?
N2 Tb1 2.898(5) . y
N3 O11 1.285(7) . ?
N3 O12 1.208(7) . ?
N3 O13 1.254(7) . ?
N3 Tb1 2.893(5) . y
O1 Tb1 2.518(4) . y
O2 Tb1 2.482(5) . y
O4 Tb1 2.277(3) . y
O5 Tb1 2.316(3) 2_656 y
O6 Tb1 2.295(3) . y
O8 Tb1 2.474(3) . y
O10 Tb1 2.475(4) . y
O11 Tb1 2.446(5) . y
O13 Tb1 2.486(4) . y
C34 H34A 0.9800 . ?
C34 H34B 0.9800 . ?
C34 H34C 0.9800 . ?
C34 C33 1.527(6) . ?
N4 H4A 1.0000 . ?
N4 C33 1.503(6) . ?
N4 C31 1.496(6) . ?
N4 C37 1.497(6) . ?
C32 H32A 0.9800 . ?
C32 H32B 0.9800 . ?
C32 H32C 0.9800 . ?
C32 C31 1.527(6) . ?
C33 H33A 0.9900 . ?
C33 H33B 0.9900 . ?
C31 H31A 0.9900 . ?
C31 H31B 0.9900 . ?
C39 H39A 0.9900 . ?
C39 H39B 0.9900 . ?
C38A H38A 0.9800 . ?
C38A H38B 0.9800 . ?
C38A H38C 0.9800 . ?
C38A C37 1.5297(13) . ?
C37 H37A 0.9900 . ?
C37 H37B 0.9900 . ?
O7 H7 0.8400 . ?
O7 H7 0.8400 . ?
C10 H10 0.9499 . ?
C13 H13A 0.9800 . ?
C13 H13B 0.9801 . ?
C13 H13C 0.9801 . ?
C13 C14 1.486(11) . ?
C14 H14A 0.9900 . ?
C14 H14B 0.9900 . ?
N4A H4AA 1.0000 . ?
N4A C33A 1.494(15) . ?
N4A C31A 1.457(15) . ?
N4A C37A 1.471(15) . ?
C34A H34D 0.9800 . ?
C34A H34E 0.9800 . ?
C34A H34F 0.9800 . ?
C34A C33A 1.49(2) . ?
C33A H33C 0.9900 . ?
C33A H33D 0.9900 . ?
C31A H31C 0.9900 . ?
C31A H31D 0.9900 . ?
C31A C32A 1.51(2) . ?
C37A H37C 0.9900 . ?
C37A H37D 0.9900 . ?
C37A C38B 1.500(16) . ?
C32A H32D 0.9800 . ?
C32A H32E 0.9800 . ?
C32A H32F 0.9800 . ?
C38B H38D 0.9800 . ?
C38B H38E 0.9800 . ?
C38B H38F 0.9800 . ?

loop_
_geom_torsion_atom_site_label_1
_geom_torsion_atom_site_label_2
_geom_torsion_atom_site_label_3
_geom_torsion_atom_site_label_4
_geom_torsion
_geom_torsion_site_symmetry_1
_geom_torsion_site_symmetry_2
_geom_torsion_site_symmetry_3
_geom_torsion_site_symmetry_4
_geom_torsion_publ_flag
C41 N5 C39 C40 55.9(17) . . . . ?
C41 N5 C14 C13 175.5(14) . . . . ?
C1 C2 C3 C4 -179.5(6) . . . . ?
C1 C2 C7 C6 178.2(6) . . . . ?
C1 C2 C7 O14 -1.4(10) . . . . ?
C2 C1 O4 Tb1 132.4(5) . . . . ?
C2 C1 O5 Tb1 142.6(4) . . . 2_656 ?
C2 C3 C4 C15 0.3(10) . . . . ?
C3 C2 C7 C6 -2.1(9) . . . . ?
C3 C2 C7 O14 178.4(6) . . . . ?
C3 C4 C15 C6 -0.1(12) . . . . ?
C4 C15 C6 C7 -1.2(12) . . . . ?
C15 C6 C7 C2 2.3(11) . . . . ?
C15 C6 C7 O14 -178.1(7) . . . . ?
C7 C2 C3 C4 0.8(9) . . . . ?
C8 C9 C10 C11 179.96(9) . . . . ?
C9 C8 O6 Tb1 138.0(4) . . . . ?
C12 C11 C10 C9 0.09(19) . . . . ?
O1 N1 O2 Tb1 4.7(6) . . . . ?
O2 N1 O1 Tb1 -4.6(6) . . . . ?
O3 N1 O1 Tb1 176.2(5) . . . . ?
O3 N1 O2 Tb1 -176.1(5) . . . . ?
O4 C1 C2 C3 -0.6(8) . . . . ?
O4 C1 C2 C7 179.1(5) . . . . ?
O4 C1 O5 Tb1 -38.1(8) . . . 2_656 ?
O5 C1 C2 C3 178.7(5) . . . . ?
O5 C1 C2 C7 -1.6(8) . . . . ?
O5 C1 O4 Tb1 -46.9(8) . . . . ?
O6 C8 C9 C10 -175.2(3) . . . . ?
O6 C8 C9 C10 4.8(3) 2_656 . . . ?
O6 C8 O6 Tb1 -42.1(4) 2_656 . . . ?
O8 N2 O10 Tb1 -1.9(5) . . . . ?
O9 N2 O8 Tb1 -178.6(5) . . . . ?
O9 N2 O10 Tb1 178.6(5) . . . . ?
O10 N2 O8 Tb1 1.9(5) . . . . ?
O11 N3 O13 Tb1 -2.9(6) . . . . ?
O12 N3 O11 Tb1 -175.6(7) . . . . ?
O12 N3 O13 Tb1 175.7(7) . . . . ?
O13 N3 O11 Tb1 3.0(6) . . . . ?
C33 N4 C31 C32 -79(2) . . . . ?
C33 N4 C37 C38A -64.4(17) . . . . ?
C31 N4 C33 C34 178.7(16) . . . . ?
C31 N4 C37 C38A 64.4(18) . . . . ?
C39 N5 C41 C42 159.5(11) . . . . ?
C39 N5 C14 C13 -50.1(19) . . . . ?
C37 N4 C33 C34 -52(2) . . . . ?
C37 N4 C31 C32 146.6(17) . . . . ?
C10 C11 C12 C11 -0.04(9) . . . 2_656 ?
C14 N5 C41 C42 -65.3(15) . . . . ?
C14 N5 C39 C40 -77.5(15) . . . . ?
C33A N4A C31A C32A 82(3) . . . . ?
C33A N4A C37A C38B -160.5(17) . . . . ?
C31A N4A C33A C34A -172.3(16) . . . . ?
C31A N4A C37A C38B 73(2) . . . . ?
C37A N4A C33A C34A 64(2) . . . . ?
C37A N4A C31A C32A -150(2) . . . . ?
